data_7035689
loop_
_publ_author_name
'Safin, Damir A.'
'Babashkina, Maria G.'
'Bolte, Michael'
'Mitoraj, Mariusz P.'
'Klein, Axel'

_publ_section_title
;
 Metal ion influences distortion of the ligand in the structure of
 [M{2-MeO(O)CC6H4NHC(S)NP(S)(OiPr)2}2] (M = Zn(II), Cd(II)) complexes: a
 driving force for intermolecular aggregation.
;
_journal_issue 31
_journal_name_full 'Dalton transactions (Cambridge, England : 2003)'
_journal_page_first 14101
_journal_page_last 14109
_journal_paper_doi 10.1039/c5dt02189h
_journal_volume 44
_journal_year 2015
_chemical_formula_moiety 'C30 H44 Cd N4 O8 P2 S4'
_chemical_formula_sum 'C30 H44 Cd N4 O8 P2 S4'
_chemical_formula_weight 891.27
_space_group_IT_number 2
_symmetry_cell_setting triclinic
_symmetry_space_group_name_Hall '-P 1'
_symmetry_space_group_name_H-M 'P -1'
_atom_sites_solution_hydrogens geom
_atom_sites_solution_primary direct
_atom_sites_solution_secondary difmap
_audit_creation_method SHELXL-97
_audit_update_record
;
2015-04-27 deposited with the CCDC.
2015-07-06 downloaded from the CCDC.
;
_cell_angle_alpha 97.42(3)
_cell_angle_beta 99.37(3)
_cell_angle_gamma 109.62(3)
_cell_formula_units_Z 2
_cell_length_a 9.7368(19)
_cell_length_b 10.046(2)
_cell_length_c 21.882(4)
_cell_measurement_reflns_used 17477
_cell_measurement_temperature 173(2)
_cell_measurement_theta_max 26.0
_cell_measurement_theta_min 3.3
_cell_volume 1949.9(8)
_computing_cell_refinement 'X-Area (Stoe & Cie, 2001)'
_computing_data_collection 'X-Area (Stoe & Cie, 2001)'
_computing_data_reduction 'X-Area (Stoe & Cie, 2001)'
_computing_molecular_graphics 'XP (Sheldrick, 2008)'
_computing_publication_material SHELXL97
_computing_structure_refinement 'SHELXL97 (Sheldrick, 2008) '
_computing_structure_solution 'SHELXS97 (Sheldrick, 2008) '
_diffrn_ambient_temperature 173(2)
_diffrn_measured_fraction_theta_full 0.993
_diffrn_measured_fraction_theta_max 0.917
_diffrn_measurement_device_type 'STOE IPDS II two-circle-diffractometer'
_diffrn_measurement_method \w
_diffrn_radiation_monochromator graphite
_diffrn_radiation_source 'fine-focus sealed tube'
_diffrn_radiation_type MoK\a
_diffrn_radiation_wavelength 0.71073
_diffrn_reflns_av_R_equivalents 0.0853
_diffrn_reflns_av_sigmaI/netI 0.0723
_diffrn_reflns_limit_h_max 11
_diffrn_reflns_limit_h_min -11
_diffrn_reflns_limit_k_max 11
_diffrn_reflns_limit_k_min -12
_diffrn_reflns_limit_l_max 26
_diffrn_reflns_limit_l_min -26
_diffrn_reflns_number 18402
_diffrn_reflns_theta_full 25.00
_diffrn_reflns_theta_max 26.29
_diffrn_reflns_theta_min 3.58
_diffrn_standards_number 0
_exptl_absorpt_coefficient_mu 0.907
_exptl_absorpt_correction_T_max 0.9069
_exptl_absorpt_correction_T_min 0.7602
_exptl_absorpt_correction_type multi-scan
_exptl_absorpt_process_details 'MULABS (Spek, 2003; Blessing, 1995)'
_exptl_crystal_colour colourless
_exptl_crystal_density_diffrn 1.518
_exptl_crystal_density_method 'not measured'
_exptl_crystal_description plate
_exptl_crystal_F_000 916
_exptl_crystal_size_max 0.32
_exptl_crystal_size_mid 0.27
_exptl_crystal_size_min 0.11
_refine_diff_density_max 0.898
_refine_diff_density_min -1.245
_refine_diff_density_rms 0.099
_refine_ls_extinction_method none
_refine_ls_goodness_of_fit_ref 0.965
_refine_ls_hydrogen_treatment mixed
_refine_ls_matrix_type full
_refine_ls_number_parameters 452
_refine_ls_number_reflns 7261
_refine_ls_number_restraints 0
_refine_ls_restrained_S_all 0.965
_refine_ls_R_factor_all 0.0539
_refine_ls_R_factor_gt 0.0421
_refine_ls_shift/su_max 0.001
_refine_ls_shift/su_mean 0.000
_refine_ls_structure_factor_coef Fsqd
_refine_ls_weighting_details 'calc w=1/[\s^2^(Fo^2^)+(0.0597P)^2^+0.0000P] where P=(Fo^2^+2Fc^2^)/3'
_refine_ls_weighting_scheme calc
_refine_ls_wR_factor_gt 0.1018
_refine_ls_wR_factor_ref 0.1060
_reflns_number_gt 5826
_reflns_number_total 7261
_reflns_threshold_expression I>2\s(I)
_cod_data_source_file c5dt02189h2.cif
_cod_data_source_block safin100
_cod_depositor_comments
;
The following automatic conversions were performed:

'_symmetry_cell_setting' value 'Triclinic' changed to 'triclinic'
according to
/usr/data/users/saulius/crontab/automatic-downloads/rss-feeds/RSC/lib/dictionaries/cif_core.dic
dictionary named 'cif_core.dic' version 2.4.2 from 2011-04-26.

Automatic conversion script
Id: cif_fix_values 3271 2015-04-21 07:52:19Z andrius 

 Adding full bibliography for 7035688--7035689.cif.
;
_cod_original_cell_volume 1949.9(7)
_cod_original_sg_symbol_H-M P-1
_cod_database_code 7035689

loop_
_symmetry_equiv_pos_as_xyz
'x, y, z'
'-x, -y, -z'

loop_
_atom_site_label
_atom_site_type_symbol
_atom_site_fract_x
_atom_site_fract_y
_atom_site_fract_z
_atom_site_U_iso_or_equiv
_atom_site_adp_type
_atom_site_occupancy
_atom_site_symmetry_multiplicity
_atom_site_calc_flag
_atom_site_refinement_flags
Cd1 Cd 0.56664(3) 0.46370(3) 0.233527(11) 0.02677(9) Uani 1 1 d .
P1 P 0.80773(11) 0.57571(11) 0.13238(4) 0.0251(2) Uani 1 1 d .
P2 P 0.26461(10) 0.21120(10) 0.25276(4) 0.02228(19) Uani 1 1 d .
S1 S 0.63096(12) 0.39698(11) 0.12470(4) 0.0354(2) Uani 1 1 d .
S2 S 0.71828(10) 0.72927(10) 0.26320(4) 0.0269(2) Uani 1 1 d .
S3 S 0.28798(10) 0.39460(10) 0.22449(4) 0.0284(2) Uani 1 1 d .
S4 S 0.63638(11) 0.31449(12) 0.30248(4) 0.0318(2) Uani 1 1 d .
N1 N 0.9178(3) 0.6517(3) 0.20015(12) 0.0265(7) Uani 1 1 d .
N2 N 1.0011(3) 0.7895(3) 0.30222(13) 0.0244(6) Uani 1 1 d .
H2 H 0.971(5) 0.820(5) 0.3359(19) 0.033(11) Uiso 1 1 d .
N3 N 0.3495(3) 0.2348(3) 0.32371(12) 0.0247(6) Uani 1 1 d .
N4 N 0.5472(4) 0.3050(4) 0.40825(13) 0.0249(7) Uani 1 1 d .
H4 H 0.629(5) 0.332(4) 0.4161(17) 0.015(10) Uiso 1 1 d .
O1 O 0.9072(3) 0.5370(3) 0.08615(10) 0.0284(6) Uani 1 1 d .
O2 O 0.7716(3) 0.7004(3) 0.10835(11) 0.0303(6) Uani 1 1 d .
O3 O 1.0444(3) 0.8920(3) 0.42592(11) 0.0319(6) Uani 1 1 d .
O4 O 1.2618(3) 0.9110(3) 0.48226(10) 0.0321(6) Uani 1 1 d .
O5 O 0.3112(3) 0.1013(3) 0.20757(10) 0.0279(6) Uani 1 1 d .
O6 O 0.0946(3) 0.1235(3) 0.24872(11) 0.0267(5) Uani 1 1 d .
O7 O 0.8056(3) 0.4079(3) 0.48922(11) 0.0377(7) Uani 1 1 d .
O8 O 0.8017(3) 0.4382(3) 0.59209(11) 0.0329(6) Uani 1 1 d .
C1 C 0.8900(4) 0.7183(4) 0.25138(15) 0.0226(7) Uani 1 1 d .
C2 C 0.9901(5) 0.4426(5) 0.09886(17) 0.0356(9) Uani 1 1 d .
H2A H 0.9941 0.4292 0.1435 0.043 Uiso 1 1 calc R
C3 C 0.9132(6) 0.2944(5) 0.0544(2) 0.0505(12) Uani 1 1 d .
H3A H 0.8120 0.2490 0.0609 0.076 Uiso 1 1 calc R
H3B H 0.9709 0.2332 0.0635 0.076 Uiso 1 1 calc R
H3C H 0.9078 0.3066 0.0105 0.076 Uiso 1 1 calc R
C4 C 1.1475(5) 0.5182(6) 0.0911(2) 0.0443(11) Uani 1 1 d .
H4A H 1.1928 0.6116 0.1204 0.066 Uiso 1 1 calc R
H4B H 1.1445 0.5332 0.0476 0.066 Uiso 1 1 calc R
H4C H 1.2071 0.4587 0.1002 0.066 Uiso 1 1 calc R
C5 C 0.6587(4) 0.6784(5) 0.05260(16) 0.0334(9) Uani 1 1 d .
H5 H 0.6252 0.5775 0.0282 0.040 Uiso 1 1 calc R
C6 C 0.5301(6) 0.7051(7) 0.0754(3) 0.0615(14) Uani 1 1 d .
H6A H 0.4865 0.6316 0.0993 0.092 Uiso 1 1 calc R
H6B H 0.4539 0.7002 0.0390 0.092 Uiso 1 1 calc R
H6C H 0.5666 0.8008 0.1027 0.092 Uiso 1 1 calc R
C7 C 0.7335(6) 0.7828(6) 0.0152(2) 0.0566(14) Uani 1 1 d .
H7A H 0.8143 0.7575 0.0017 0.085 Uiso 1 1 calc R
H7B H 0.7750 0.8801 0.0412 0.085 Uiso 1 1 calc R
H7C H 0.6605 0.7796 -0.0221 0.085 Uiso 1 1 calc R
C11 C 1.1563(4) 0.8216(4) 0.31074(15) 0.0224(7) Uani 1 1 d .
C12 C 1.2423(4) 0.8783(4) 0.37277(14) 0.0213(7) Uani 1 1 d .
C13 C 1.3969(4) 0.9140(4) 0.38215(16) 0.0276(8) Uani 1 1 d .
H13 H 1.4571 0.9530 0.4237 0.033 Uiso 1 1 calc R
C14 C 1.4654(4) 0.8938(4) 0.33198(16) 0.0323(8) Uani 1 1 d .
H14 H 1.5707 0.9190 0.3396 0.039 Uiso 1 1 calc R
C15 C 1.3795(5) 0.8373(5) 0.27149(17) 0.0346(9) Uani 1 1 d .
H15 H 1.4255 0.8232 0.2374 0.042 Uiso 1 1 calc R
C16 C 1.2275(5) 0.8015(5) 0.26066(16) 0.0331(9) Uani 1 1 d .
H16 H 1.1690 0.7625 0.2189 0.040 Uiso 1 1 calc R
C17 C 1.1721(4) 0.8959(4) 0.42833(15) 0.0248(7) Uani 1 1 d .
C18 C 1.1957(5) 0.9176(5) 0.53799(16) 0.0402(10) Uani 1 1 d .
H18A H 1.1637 1.0004 0.5418 0.060 Uiso 1 1 calc R
H18B H 1.2702 0.9280 0.5760 0.060 Uiso 1 1 calc R
H18C H 1.1091 0.8288 0.5333 0.060 Uiso 1 1 calc R
C21 C 0.4921(4) 0.2802(4) 0.34539(15) 0.0250(8) Uani 1 1 d .
C22 C 0.2844(5) 0.0756(4) 0.13833(15) 0.0310(8) Uani 1 1 d .
H22 H 0.3071 0.1704 0.1246 0.037 Uiso 1 1 calc R
C23 C 0.1248(6) -0.0161(6) 0.1098(2) 0.0511(12) Uani 1 1 d .
H23A H 0.0601 0.0326 0.1237 0.077 Uiso 1 1 calc R
H23B H 0.1010 -0.1090 0.1233 0.077 Uiso 1 1 calc R
H23C H 0.1084 -0.0322 0.0636 0.077 Uiso 1 1 calc R
C24 C 0.3908(6) 0.0066(6) 0.1184(2) 0.0479(11) Uani 1 1 d .
H24A H 0.4941 0.0707 0.1376 0.072 Uiso 1 1 calc R
H24B H 0.3763 -0.0100 0.0723 0.072 Uiso 1 1 calc R
H24C H 0.3709 -0.0856 0.1323 0.072 Uiso 1 1 calc R
C25 C -0.0146(5) 0.1858(4) 0.26649(17) 0.0309(8) Uani 1 1 d .
H25 H 0.0291 0.2933 0.2729 0.037 Uiso 1 1 calc R
C26 C -0.1438(6) 0.1268(8) 0.2109(2) 0.0634(16) Uani 1 1 d .
H26A H -0.1109 0.1584 0.1734 0.095 Uiso 1 1 calc R
H26B H -0.2227 0.1620 0.2191 0.095 Uiso 1 1 calc R
H26C H -0.1825 0.0212 0.2036 0.095 Uiso 1 1 calc R
C27 C -0.0597(5) 0.1415(5) 0.32545(17) 0.0354(9) Uani 1 1 d .
H27A H 0.0269 0.1836 0.3611 0.053 Uiso 1 1 calc R
H27B H -0.0964 0.0362 0.3197 0.053 Uiso 1 1 calc R
H27C H -0.1390 0.1759 0.3340 0.053 Uiso 1 1 calc R
C31 C 0.4777(4) 0.3058(4) 0.46074(15) 0.0246(7) Uani 1 1 d .
C32 C 0.5693(4) 0.3561(4) 0.52172(15) 0.0261(8) Uani 1 1 d .
C33 C 0.5043(5) 0.3637(4) 0.57478(16) 0.0315(9) Uani 1 1 d .
H33 H 0.5672 0.3991 0.6159 0.038 Uiso 1 1 calc R
C34 C 0.3507(5) 0.3205(5) 0.56796(17) 0.0343(9) Uani 1 1 d .
H34 H 0.3079 0.3263 0.6038 0.041 Uiso 1 1 calc R
C35 C 0.2621(5) 0.2692(5) 0.50817(17) 0.0342(9) Uani 1 1 d .
H35 H 0.1566 0.2383 0.5027 0.041 Uiso 1 1 calc R
C36 C 0.3240(4) 0.2615(4) 0.45512(16) 0.0311(8) Uani 1 1 d .
H36 H 0.2596 0.2252 0.4143 0.037 Uiso 1 1 calc R
C37 C 0.7345(4) 0.4025(4) 0.53072(16) 0.0286(8) Uani 1 1 d .
C38 C 0.9623(5) 0.4793(5) 0.60365(17) 0.0376(9) Uani 1 1 d .
H38A H 0.9871 0.4040 0.5800 0.056 Uiso 1 1 calc R
H38B H 1.0027 0.4914 0.6489 0.056 Uiso 1 1 calc R
H38C H 1.0059 0.5703 0.5899 0.056 Uiso 1 1 calc R

loop_
_atom_site_aniso_label
_atom_site_aniso_U_11
_atom_site_aniso_U_22
_atom_site_aniso_U_33
_atom_site_aniso_U_23
_atom_site_aniso_U_13
_atom_site_aniso_U_12
Cd1 0.02111(15) 0.02994(16) 0.02587(13) 0.00739(10) 0.00376(10) 0.00501(11)
P1 0.0220(5) 0.0311(5) 0.0200(4) 0.0044(4) 0.0019(3) 0.0085(4)
P2 0.0194(5) 0.0244(5) 0.0228(4) 0.0047(3) 0.0024(3) 0.0087(4)
S1 0.0305(6) 0.0369(6) 0.0262(4) -0.0003(4) 0.0057(4) -0.0011(4)
S2 0.0186(5) 0.0295(5) 0.0308(4) 0.0024(4) 0.0034(3) 0.0085(4)
S3 0.0220(5) 0.0301(5) 0.0350(4) 0.0126(4) 0.0034(4) 0.0110(4)
S4 0.0265(5) 0.0487(6) 0.0281(4) 0.0143(4) 0.0082(4) 0.0202(5)
N1 0.0212(16) 0.0334(18) 0.0225(13) 0.0056(12) 0.0019(12) 0.0081(14)
N2 0.0200(16) 0.0303(17) 0.0219(13) 0.0021(12) 0.0024(12) 0.0100(13)
N3 0.0237(17) 0.0298(17) 0.0208(13) 0.0053(12) 0.0023(12) 0.0111(13)
N4 0.0188(18) 0.0318(18) 0.0247(14) 0.0087(12) 0.0032(13) 0.0094(15)
O1 0.0294(15) 0.0361(15) 0.0224(11) 0.0086(10) 0.0052(10) 0.0147(12)
O2 0.0268(15) 0.0337(15) 0.0275(11) 0.0069(11) -0.0024(10) 0.0111(12)
O3 0.0206(14) 0.0455(17) 0.0265(11) -0.0014(11) 0.0033(10) 0.0123(12)
O4 0.0228(14) 0.0475(17) 0.0224(11) 0.0033(11) 0.0033(10) 0.0105(13)
O5 0.0301(15) 0.0320(15) 0.0246(11) 0.0040(10) 0.0043(10) 0.0166(12)
O6 0.0187(13) 0.0265(14) 0.0336(12) 0.0044(10) 0.0047(10) 0.0074(11)
O7 0.0249(15) 0.0553(19) 0.0293(12) 0.0090(12) 0.0030(11) 0.0113(14)
O8 0.0296(15) 0.0350(16) 0.0257(11) 0.0021(11) -0.0044(11) 0.0076(12)
C1 0.0202(18) 0.0224(18) 0.0267(15) 0.0105(14) 0.0052(14) 0.0076(15)
C2 0.046(3) 0.045(2) 0.0297(17) 0.0150(17) 0.0136(17) 0.029(2)
C3 0.063(4) 0.044(3) 0.051(2) 0.006(2) 0.018(2) 0.028(3)
C4 0.038(3) 0.064(3) 0.041(2) 0.014(2) 0.0113(19) 0.028(2)
C5 0.024(2) 0.044(2) 0.0296(17) 0.0064(16) -0.0021(15) 0.0143(18)
C6 0.037(3) 0.091(4) 0.065(3) 0.018(3) 0.009(2) 0.033(3)
C7 0.047(3) 0.077(4) 0.042(2) 0.026(2) 0.000(2) 0.017(3)
C11 0.0193(18) 0.0217(18) 0.0262(15) 0.0057(13) 0.0040(14) 0.0077(15)
C12 0.0177(18) 0.0186(17) 0.0258(15) 0.0033(13) 0.0036(13) 0.0051(14)
C13 0.0224(19) 0.032(2) 0.0268(16) 0.0035(14) 0.0014(14) 0.0102(16)
C14 0.0180(19) 0.039(2) 0.0341(18) 0.0032(16) 0.0016(15) 0.0072(17)
C15 0.027(2) 0.052(3) 0.0282(17) 0.0086(17) 0.0112(16) 0.0157(19)
C16 0.026(2) 0.047(2) 0.0261(16) 0.0084(16) 0.0063(15) 0.0132(19)
C17 0.022(2) 0.0220(18) 0.0263(16) -0.0013(13) 0.0020(14) 0.0060(15)
C18 0.033(2) 0.061(3) 0.0218(16) 0.0016(17) 0.0063(16) 0.013(2)
C21 0.031(2) 0.0245(19) 0.0234(15) 0.0065(14) 0.0044(14) 0.0144(16)
C22 0.035(2) 0.034(2) 0.0221(15) 0.0005(15) 0.0047(15) 0.0131(18)
C23 0.041(3) 0.063(3) 0.037(2) -0.008(2) -0.002(2) 0.015(2)
C24 0.048(3) 0.059(3) 0.044(2) 0.003(2) 0.019(2) 0.028(3)
C25 0.031(2) 0.032(2) 0.0381(18) 0.0115(16) 0.0151(17) 0.0168(18)
C26 0.050(3) 0.123(5) 0.038(2) 0.022(3) 0.009(2) 0.055(4)
C27 0.032(2) 0.044(2) 0.0340(18) 0.0090(17) 0.0091(17) 0.017(2)
C31 0.029(2) 0.0223(18) 0.0256(15) 0.0094(14) 0.0073(14) 0.0112(16)
C32 0.027(2) 0.0241(19) 0.0276(16) 0.0080(14) 0.0042(15) 0.0104(16)
C33 0.037(2) 0.029(2) 0.0271(16) 0.0067(15) 0.0047(16) 0.0112(18)
C34 0.039(2) 0.036(2) 0.0290(17) 0.0100(16) 0.0131(17) 0.0116(19)
C35 0.025(2) 0.039(2) 0.0381(19) 0.0121(17) 0.0108(16) 0.0086(18)
C36 0.025(2) 0.039(2) 0.0292(17) 0.0102(16) 0.0044(15) 0.0107(17)
C37 0.030(2) 0.0241(19) 0.0287(17) 0.0047(14) -0.0020(15) 0.0099(16)
C38 0.033(2) 0.036(2) 0.0341(19) 0.0018(17) -0.0080(17) 0.0091(19)

loop_
_atom_type_symbol
_atom_type_description
_atom_type_scat_dispersion_real
_atom_type_scat_dispersion_imag
_atom_type_scat_source
C C 0.0033 0.0016 'International Tables Vol C Tables 4.2.6.8 and 6.1.1.4'
H H 0.0000 0.0000 'International Tables Vol C Tables 4.2.6.8 and 6.1.1.4'
Cd Cd -0.8075 1.2024 'International Tables Vol C Tables 4.2.6.8 and 6.1.1.4'
N N 0.0061 0.0033 'International Tables Vol C Tables 4.2.6.8 and 6.1.1.4'
O O 0.0106 0.0060 'International Tables Vol C Tables 4.2.6.8 and 6.1.1.4'
P P 0.1023 0.0942 'International Tables Vol C Tables 4.2.6.8 and 6.1.1.4'
S S 0.1246 0.1234 'International Tables Vol C Tables 4.2.6.8 and 6.1.1.4'

loop_
_geom_angle_atom_site_label_1
_geom_angle_atom_site_label_2
_geom_angle_atom_site_label_3
_geom_angle
S4 Cd1 S2 116.32(4)
S4 Cd1 S3 104.32(4)
S2 Cd1 S3 115.62(4)
S4 Cd1 S1 107.49(4)
S2 Cd1 S1 101.00(5)
S3 Cd1 S1 112.04(5)
O2 P1 N1 103.41(16)
O2 P1 O1 103.71(14)
N1 P1 O1 106.91(15)
O2 P1 S1 114.97(12)
N1 P1 S1 119.49(12)
O1 P1 S1 107.05(12)
O6 P2 N3 107.00(15)
O6 P2 O5 102.63(15)
N3 P2 O5 110.19(15)
O6 P2 S3 110.10(11)
N3 P2 S3 112.41(13)
O5 P2 S3 113.86(10)
P1 S1 Cd1 97.71(6)
C1 S2 Cd1 97.07(13)
P2 S3 Cd1 93.63(5)
C21 S4 Cd1 101.20(11)
C1 N1 P1 128.5(3)
C1 N2 C11 130.3(3)
C1 N2 H2 114(3)
C11 N2 H2 116(3)
C21 N3 P2 127.2(2)
C21 N4 C31 131.9(4)
C21 N4 H4 112(3)
C31 N4 H4 116(3)
C2 O1 P1 122.50(19)
C5 O2 P1 122.9(3)
C17 O4 C18 115.2(3)
C22 O5 P2 127.1(2)
C25 O6 P2 125.4(2)
C37 O8 C38 113.8(3)
N2 C1 N1 120.2(3)
N2 C1 S2 111.3(3)
N1 C1 S2 128.5(3)
O1 C2 C4 107.2(3)
O1 C2 C3 110.8(3)
C4 C2 C3 112.0(4)
O1 C2 H2A 108.9
C4 C2 H2A 108.9
C3 C2 H2A 108.9
C2 C3 H3A 109.5
C2 C3 H3B 109.5
H3A C3 H3B 109.5
C2 C3 H3C 109.5
H3A C3 H3C 109.5
H3B C3 H3C 109.5
C2 C4 H4A 109.5
C2 C4 H4B 109.5
H4A C4 H4B 109.5
C2 C4 H4C 109.5
H4A C4 H4C 109.5
H4B C4 H4C 109.5
O2 C5 C7 104.9(3)
O2 C5 C6 106.3(3)
C7 C5 C6 114.5(4)
O2 C5 H5 110.3
C7 C5 H5 110.3
C6 C5 H5 110.3
C5 C6 H6A 109.5
C5 C6 H6B 109.5
H6A C6 H6B 109.5
C5 C6 H6C 109.5
H6A C6 H6C 109.5
H6B C6 H6C 109.5
C5 C7 H7A 109.5
C5 C7 H7B 109.5
H7A C7 H7B 109.5
C5 C7 H7C 109.5
H7A C7 H7C 109.5
H7B C7 H7C 109.5
C12 C11 N2 116.8(3)
C12 C11 C16 119.7(3)
N2 C11 C16 123.6(3)
C13 C12 C11 117.8(3)
C13 C12 C17 120.2(3)
C11 C12 C17 122.0(3)
C12 C13 C14 121.8(3)
C12 C13 H13 119.1
C14 C13 H13 119.1
C15 C14 C13 119.8(4)
C15 C14 H14 120.1
C13 C14 H14 120.1
C16 C15 C14 119.9(3)
C16 C15 H15 120.0
C14 C15 H15 120.0
C15 C16 C11 121.1(3)
C15 C16 H16 119.4
C11 C16 H16 119.4
O3 C17 O4 121.1(3)
O3 C17 C12 126.3(3)
O4 C17 C12 112.6(3)
O4 C18 H18A 109.5
O4 C18 H18B 109.5
H18A C18 H18B 109.5
O4 C18 H18C 109.5
H18A C18 H18C 109.5
H18B C18 H18C 109.5
N3 C21 N4 119.7(3)
N3 C21 S4 128.4(2)
N4 C21 S4 111.9(3)
O5 C22 C23 110.4(3)
O5 C22 C24 108.0(3)
C23 C22 C24 112.2(4)
O5 C22 H22 108.8
C23 C22 H22 108.8
C24 C22 H22 108.8
C22 C23 H23A 109.5
C22 C23 H23B 109.5
H23A C23 H23B 109.5
C22 C23 H23C 109.5
H23A C23 H23C 109.5
H23B C23 H23C 109.5
C22 C24 H24A 109.5
C22 C24 H24B 109.5
H24A C24 H24B 109.5
C22 C24 H24C 109.5
H24A C24 H24C 109.5
H24B C24 H24C 109.5
O6 C25 C26 104.2(3)
O6 C25 C27 110.9(3)
C26 C25 C27 111.5(4)
O6 C25 H25 110.0
C26 C25 H25 110.0
C27 C25 H25 110.0
C25 C26 H26A 109.5
C25 C26 H26B 109.5
H26A C26 H26B 109.5
C25 C26 H26C 109.5
H26A C26 H26C 109.5
H26B C26 H26C 109.5
C25 C27 H27A 109.5
C25 C27 H27B 109.5
H27A C27 H27B 109.5
C25 C27 H27C 109.5
H27A C27 H27C 109.5
H27B C27 H27C 109.5
C36 C31 C32 117.8(3)
C36 C31 N4 123.9(3)
C32 C31 N4 118.3(3)
C31 C32 C33 119.8(4)
C31 C32 C37 120.2(3)
C33 C32 C37 120.0(3)
C34 C33 C32 121.3(3)
C34 C33 H33 119.3
C32 C33 H33 119.3
C35 C34 C33 118.3(3)
C35 C34 H34 120.8
C33 C34 H34 120.8
C34 C35 C36 121.3(4)
C34 C35 H35 119.3
C36 C35 H35 119.3
C31 C36 C35 121.4(3)
C31 C36 H36 119.3
C35 C36 H36 119.3
O7 C37 O8 121.8(4)
O7 C37 C32 126.8(3)
O8 C37 C32 111.4(3)
O8 C38 H38A 109.5
O8 C38 H38B 109.5
H38A C38 H38B 109.5
O8 C38 H38C 109.5
H38A C38 H38C 109.5
H38B C38 H38C 109.5

loop_
_geom_bond_atom_site_label_1
_geom_bond_atom_site_label_2
_geom_bond_distance
Cd1 S4 2.4329(11)
Cd1 S2 2.5128(14)
Cd1 S3 2.5313(12)
Cd1 S1 2.6206(11)
P1 O2 1.540(3)
P1 N1 1.604(3)
P1 O1 1.607(3)
P1 S1 1.9917(16)
P2 O6 1.574(3)
P2 N3 1.583(3)
P2 O5 1.613(3)
P2 S3 1.9718(13)
S2 C1 1.770(4)
S4 C21 1.778(4)
N1 C1 1.343(5)
N2 C1 1.342(5)
N2 C11 1.410(5)
N2 H2 0.89(4)
N3 C21 1.291(5)
N4 C21 1.351(4)
N4 C31 1.426(4)
N4 H4 0.73(4)
O1 C2 1.462(4)
O2 C5 1.441(4)
O3 C17 1.223(5)
O4 C17 1.306(4)
O4 C18 1.473(4)
O5 C22 1.468(4)
O6 C25 1.480(4)
O7 C37 1.225(4)
O8 C37 1.339(4)
O8 C38 1.446(5)
C2 C4 1.514(6)
C2 C3 1.537(7)
C2 H2A 1.0000
C3 H3A 0.9800
C3 H3B 0.9800
C3 H3C 0.9800
C4 H4A 0.9800
C4 H4B 0.9800
C4 H4C 0.9800
C5 C7 1.484(6)
C5 C6 1.511(6)
C5 H5 1.0000
C6 H6A 0.9800
C6 H6B 0.9800
C6 H6C 0.9800
C7 H7A 0.9800
C7 H7B 0.9800
C7 H7C 0.9800
C11 C12 1.406(5)
C11 C16 1.417(5)
C12 C13 1.398(5)
C12 C17 1.508(5)
C13 C14 1.401(5)
C13 H13 0.9500
C14 C15 1.379(5)
C14 H14 0.9500
C15 C16 1.372(6)
C15 H15 0.9500
C16 H16 0.9500
C18 H18A 0.9800
C18 H18B 0.9800
C18 H18C 0.9800
C22 C23 1.493(6)
C22 C24 1.515(6)
C22 H22 1.0000
C23 H23A 0.9800
C23 H23B 0.9800
C23 H23C 0.9800
C24 H24A 0.9800
C24 H24B 0.9800
C24 H24C 0.9800
C25 C26 1.493(6)
C25 C27 1.502(5)
C25 H25 1.0000
C26 H26A 0.9800
C26 H26B 0.9800
C26 H26C 0.9800
C27 H27A 0.9800
C27 H27B 0.9800
C27 H27C 0.9800
C31 C36 1.390(5)
C31 C32 1.403(5)
C32 C33 1.416(5)
C32 C37 1.487(5)
C33 C34 1.387(6)
C33 H33 0.9500
C34 C35 1.372(6)
C34 H34 0.9500
C35 C36 1.397(5)
C35 H35 0.9500
C36 H36 0.9500
C38 H38A 0.9800
C38 H38B 0.9800
C38 H38C 0.9800

loop_
_geom_hbond_atom_site_label_D
_geom_hbond_atom_site_label_H
_geom_hbond_atom_site_label_A
_geom_hbond_distance_DH
_geom_hbond_distance_HA
_geom_hbond_distance_DA
_geom_hbond_angle_DHA
N2 H2 O3 0.89(4) 1.94(4) 2.680(4) 140(4)
N4 H4 O7 0.73(4) 2.00(4) 2.620(5) 143(4)

loop_
_geom_torsion_atom_site_label_1
_geom_torsion_atom_site_label_2
_geom_torsion_atom_site_label_3
_geom_torsion_atom_site_label_4
_geom_torsion
O2 P1 S1 Cd1 -88.08(12)
N1 P1 S1 Cd1 35.78(15)
O1 P1 S1 Cd1 157.32(9)
S4 Cd1 S1 P1 -107.48(6)
S2 Cd1 S1 P1 14.85(5)
S3 Cd1 S1 P1 138.49(5)
S4 Cd1 S2 C1 65.28(11)
S3 Cd1 S2 C1 -171.82(10)
S1 Cd1 S2 C1 -50.67(11)
O6 P2 S3 Cd1 -175.52(10)
N3 P2 S3 Cd1 65.29(13)
O5 P2 S3 Cd1 -60.91(12)
S4 Cd1 S3 P2 -18.93(5)
S2 Cd1 S3 P2 -147.98(4)
S1 Cd1 S3 P2 97.04(5)
S2 Cd1 S4 C21 103.85(13)
S3 Cd1 S4 C21 -24.77(13)
S1 Cd1 S4 C21 -143.88(13)
O2 P1 N1 C1 61.9(3)
O1 P1 N1 C1 171.0(3)
S1 P1 N1 C1 -67.4(3)
O6 P2 N3 C21 167.7(3)
O5 P2 N3 C21 56.9(4)
S3 P2 N3 C21 -71.3(3)
O2 P1 O1 C2 168.2(3)
N1 P1 O1 C2 59.3(3)
S1 P1 O1 C2 -69.9(3)
N1 P1 O2 C5 -170.8(3)
O1 P1 O2 C5 77.7(3)
S1 P1 O2 C5 -38.8(3)
O6 P2 O5 C22 80.7(3)
N3 P2 O5 C22 -165.6(3)
S3 P2 O5 C22 -38.2(3)
N3 P2 O6 C25 81.8(3)
O5 P2 O6 C25 -162.2(2)
S3 P2 O6 C25 -40.6(3)
C11 N2 C1 N1 7.2(5)
C11 N2 C1 S2 -172.3(3)
P1 N1 C1 N2 -172.9(3)
P1 N1 C1 S2 6.5(5)
Cd1 S2 C1 N2 -128.2(2)
Cd1 S2 C1 N1 52.4(3)
P1 O1 C2 C4 -131.4(3)
P1 O1 C2 C3 106.1(3)
P1 O2 C5 C7 -130.5(3)
P1 O2 C5 C6 107.8(4)
C1 N2 C11 C12 -170.2(3)
C1 N2 C11 C16 10.6(6)
N2 C11 C12 C13 -178.6(3)
C16 C11 C12 C13 0.6(5)
N2 C11 C12 C17 3.6(5)
C16 C11 C12 C17 -177.2(3)
C11 C12 C13 C14 -0.4(5)
C17 C12 C13 C14 177.5(3)
C12 C13 C14 C15 0.0(6)
C13 C14 C15 C16 0.2(6)
C14 C15 C16 C11 0.1(6)
C12 C11 C16 C15 -0.5(6)
N2 C11 C16 C15 178.7(4)
C18 O4 C17 O3 2.0(5)
C18 O4 C17 C12 -175.5(3)
C13 C12 C17 O3 166.9(4)
C11 C12 C17 O3 -15.3(6)
C13 C12 C17 O4 -15.7(5)
C11 C12 C17 O4 162.1(3)
P2 N3 C21 N4 175.0(3)
P2 N3 C21 S4 -6.3(5)
C31 N4 C21 N3 -8.0(6)
C31 N4 C21 S4 173.1(3)
Cd1 S4 C21 N3 49.8(4)
Cd1 S4 C21 N4 -131.4(2)
P2 O5 C22 C23 -76.4(4)
P2 O5 C22 C24 160.7(3)
P2 O6 C25 C26 129.6(3)
P2 O6 C25 C27 -110.2(3)
C21 N4 C31 C36 8.2(6)
C21 N4 C31 C32 -170.9(4)
C36 C31 C32 C33 -1.6(5)
N4 C31 C32 C33 177.5(3)
C36 C31 C32 C37 178.9(3)
N4 C31 C32 C37 -1.9(5)
C31 C32 C33 C34 0.9(5)
C37 C32 C33 C34 -179.7(3)
C32 C33 C34 C35 0.3(6)
C33 C34 C35 C36 -0.6(6)
C32 C31 C36 C35 1.3(5)
N4 C31 C36 C35 -177.8(3)
C34 C35 C36 C31 -0.2(6)
C38 O8 C37 O7 -1.4(5)
C38 O8 C37 C32 177.9(3)
C31 C32 C37 O7 3.1(6)
C33 C32 C37 O7 -176.4(4)
C31 C32 C37 O8 -176.1(3)
C33 C32 C37 O8 4.4(5)
